data_4122690
loop_
_publ_author_name
'Hansen, Kerstin'
'Szilv\'asi, Tibor'
'Blom, Burgert'
'Driess, Matthias'

_publ_section_title
;
 An Amplified Ylidic &quot;Half-Parent&quot; Iminosilane LSi&#x2550;NH.
;
_journal_issue 40
_journal_name_full 'Journal of the American Chemical Society'
_journal_page_first 14207
_journal_paper_doi 10.1021/ja507785z
_journal_volume 136
_journal_year 2014
_chemical_formula_sum 'C29 H42 Br N3 Si'
_chemical_formula_weight 540.66
_chemical_name_systematic
; 
 ? 
;
_space_group_IT_number 14
_symmetry_cell_setting monoclinic
_symmetry_space_group_name_Hall '-P 2ybc'
_symmetry_space_group_name_H-M 'P 1 21/c 1'
_atom_sites_solution_hydrogens geom
_atom_sites_solution_primary direct
_atom_sites_solution_secondary difmap
_audit_creation_method
;
CrysAlis RED, Oxford Diffraction Ltd.,
Version 1.171.31.8 (release 12-01-2007 CrysAlis171 .NET)
(compiled Jan 12 2007,17:49:11)
;
_cell_angle_alpha 90.00
_cell_angle_beta 112.8980(10)
_cell_angle_gamma 90.00
_cell_formula_units_Z 8
_cell_length_a 20.2447(2)
_cell_length_b 13.08160(10)
_cell_length_c 23.9262(3)
_cell_measurement_reflns_used 17468
_cell_measurement_temperature 150(2)
_cell_measurement_theta_max 73.8090
_cell_measurement_theta_min 3.7520
_cell_volume 5837.13(11)
_computing_cell_refinement
;
CrysAlis RED, Oxford Diffraction Ltd.,
Version 1.171.31.8 (release 12-01-2007 CrysAlis171 .NET)
(compiled Jan 12 2007,17:49:11)
;
_computing_data_collection
;
CrysAlis CCD, Oxford Diffraction Ltd.,
Version 1.171.31.8 (release 12-01-2007 CrysAlis171 .NET)
(compiled Jan 12 2007,17:49:11)
;
_computing_data_reduction
;
CrysAlis RED, Oxford Diffraction Ltd.,
Version 1.171.31.8 (release 12-01-2007 CrysAlis171 .NET)
(compiled Jan 12 2007,17:49:11)
;
_computing_publication_material 'SHELXL-97 (Sheldrick, 1997)'
_computing_structure_refinement 'SHELXL-97 (Sheldrick, 1997)'
_computing_structure_solution 'SHELXS-97 (Sheldrick, 1990)'
_diffrn_ambient_temperature 150(2)
_diffrn_measured_fraction_theta_full 0.998
_diffrn_measured_fraction_theta_max 0.998
_diffrn_measurement_device_type 'SuperNova, Single source at offset, Atlas'
_diffrn_measurement_method '\w scans'
_diffrn_radiation_monochromator mirror
_diffrn_radiation_source 'SuperNova (Cu) X-ray Source'
_diffrn_radiation_type CuK\a
_diffrn_radiation_wavelength 1.54184
_diffrn_reflns_av_R_equivalents 0.0188
_diffrn_reflns_av_sigmaI/netI 0.0213
_diffrn_reflns_limit_h_max 24
_diffrn_reflns_limit_h_min -22
_diffrn_reflns_limit_k_max 13
_diffrn_reflns_limit_k_min -15
_diffrn_reflns_limit_l_max 28
_diffrn_reflns_limit_l_min -24
_diffrn_reflns_number 24104
_diffrn_reflns_theta_full 67.50
_diffrn_reflns_theta_max 67.50
_diffrn_reflns_theta_min 3.78
_exptl_absorpt_coefficient_mu 2.456
_exptl_absorpt_correction_T_max 1.00000
_exptl_absorpt_correction_T_min 0.50792
_exptl_absorpt_correction_type multi-scan
_exptl_absorpt_process_details
;
CrysAlisPro, Agilent Technologies,
Version 1.171.36.28 (release 01-02-2013 CrysAlis171 .NET)
(compiled Feb  1 2013,16:14:44)
Empirical absorption correction using spherical harmonics,
 implemented in SCALE3 ABSPACK scaling algorithm.
;
_exptl_crystal_colour colourless
_exptl_crystal_density_diffrn 1.230
_exptl_crystal_density_method 'not measured'
_exptl_crystal_description pale
_exptl_crystal_F_000 2288
_exptl_crystal_size_max 0.27
_exptl_crystal_size_mid 0.16
_exptl_crystal_size_min 0.14
_refine_diff_density_max 0.539
_refine_diff_density_min -0.697
_refine_diff_density_rms 0.063
_refine_ls_extinction_method none
_refine_ls_goodness_of_fit_ref 1.100
_refine_ls_hydrogen_treatment mixed
_refine_ls_matrix_type full
_refine_ls_number_parameters 643
_refine_ls_number_reflns 10512
_refine_ls_number_restraints 4
_refine_ls_restrained_S_all 1.102
_refine_ls_R_factor_all 0.0428
_refine_ls_R_factor_gt 0.0395
_refine_ls_shift/su_max 0.002
_refine_ls_shift/su_mean 0.000
_refine_ls_structure_factor_coef Fsqd
_refine_ls_weighting_details 'calc w=1/[\s^2^(Fo^2^)+(0.0294P)^2^+11.1972P] where P=(Fo^2^+2Fc^2^)/3'
_refine_ls_weighting_scheme calc
_refine_ls_wR_factor_gt 0.0989
_refine_ls_wR_factor_ref 0.1011
_reflns_number_gt 9847
_reflns_number_total 10512
_reflns_threshold_expression >2sigma(I)
_cod_data_source_file ja507785z_si_007.cif
_cod_data_source_block c:\p21c
_cod_depositor_comments 'Adding full bibliography for 4122689--4122694.cif.'
_cod_original_cell_volume 5837.13(10)
_cod_original_sg_symbol_H-M p21/c
_cod_database_code 4122690

loop_
_symmetry_equiv_pos_as_xyz
'x, y, z'
'-x, y+1/2, -z+1/2'
'-x, -y, -z'
'x, -y-1/2, z-1/2'

loop_
_atom_site_label
_atom_site_type_symbol
_atom_site_fract_x
_atom_site_fract_y
_atom_site_fract_z
_atom_site_U_iso_or_equiv
_atom_site_adp_type
_atom_site_occupancy
_atom_site_symmetry_multiplicity
_atom_site_calc_flag
_atom_site_refinement_flags
Si1 Si -0.00461(4) 0.37379(5) 0.26985(3) 0.01947(15) Uani 1 1 d .
Si2 Si -0.53267(4) 0.35312(5) 0.22638(3) 0.01950(15) Uani 1 1 d .
Br1 Br 0.094960(15) 0.38287(2) 0.250841(13) 0.02896(8) Uani 1 1 d .
Br2 Br -0.423808(16) 0.33747(3) 0.224965(16) 0.03765(9) Uani 1 1 d .
N1 N -0.07486(11) 0.42943(16) 0.21171(9) 0.0198(4) Uani 1 1 d .
N2 N 0.00464(12) 0.44318(16) 0.33312(9) 0.0212(4) Uani 1 1 d .
N3 N -0.01351(12) 0.24607(18) 0.27968(10) 0.0253(5) Uani 1 1 d D
H1N H 0.0178(13) 0.1954(18) 0.2749(14) 0.030 Uiso 1 1 d D
H2N H -0.0477(13) 0.216(2) 0.2929(13) 0.030 Uiso 1 1 d D
N4 N -0.53487(11) 0.29979(16) 0.29154(9) 0.0195(4) Uani 1 1 d .
N5 N -0.59521(11) 0.28574(17) 0.16825(9) 0.0220(5) Uani 1 1 d .
N6 N -0.54682(11) 0.48337(18) 0.21906(9) 0.0215(5) Uani 1 1 d D
H3N H -0.5085(11) 0.5243(19) 0.2188(13) 0.026 Uiso 1 1 d D
H4N H -0.5896(10) 0.516(2) 0.2155(13) 0.026 Uiso 1 1 d D
C1 C -0.16710(16) 0.5604(2) 0.17532(14) 0.0344(7) Uani 1 1 d .
H1A H -0.1899 0.5241 0.1384 0.041 Uiso 1 1 calc R
H1B H -0.1868 0.6230 0.1817 0.041 Uiso 1 1 calc R
C2 C -0.10722(14) 0.5231(2) 0.21842(12) 0.0235(5) Uani 1 1 d .
C3 C -0.07119(15) 0.5794(2) 0.27486(12) 0.0247(6) Uani 1 1 d .
H3 H -0.0854 0.6486 0.2749 0.030 Uiso 1 1 calc R
C4 C -0.02059(14) 0.5456(2) 0.32658(12) 0.0237(5) Uani 1 1 d .
C5 C 0.01331(18) 0.6144(2) 0.38023(14) 0.0351(7) Uani 1 1 d .
H5A H -0.0060 0.6837 0.3698 0.053 Uiso 1 1 calc R
H5B H 0.0653 0.6157 0.3916 0.053 Uiso 1 1 calc R
H5C H 0.0028 0.5888 0.4144 0.053 Uiso 1 1 calc R
C6 C 0.02109(15) 0.3959(2) 0.39184(12) 0.0246(6) Uani 1 1 d .
C7 C 0.09247(16) 0.3848(2) 0.43308(12) 0.0268(6) Uani 1 1 d .
C8 C 0.10480(17) 0.3404(2) 0.48945(13) 0.0320(6) Uani 1 1 d .
H8 H 0.1527 0.3308 0.5176 0.038 Uiso 1 1 calc R
C9 C 0.04900(18) 0.3103(2) 0.50505(13) 0.0352(7) Uani 1 1 d .
H9 H 0.0586 0.2816 0.5439 0.042 Uiso 1 1 calc R
C10 C -0.02085(18) 0.3219(2) 0.46421(14) 0.0345(7) Uani 1 1 d .
H10 H -0.0590 0.3010 0.4753 0.041 Uiso 1 1 calc R
C11 C -0.03648(16) 0.3639(2) 0.40676(13) 0.0279(6) Uani 1 1 d .
C12 C -0.11421(16) 0.3720(2) 0.36270(14) 0.0334(7) Uani 1 1 d .
H12 H -0.1145 0.3952 0.3228 0.040 Uiso 1 1 calc R
C13 C -0.15531(19) 0.4519(3) 0.38369(18) 0.0501(9) Uani 1 1 d .
H13A H -0.1575 0.4298 0.4220 0.075 Uiso 1 1 calc R
H13B H -0.2041 0.4591 0.3528 0.075 Uiso 1 1 calc R
H13C H -0.1305 0.5179 0.3896 0.075 Uiso 1 1 calc R
C14 C -0.15197(18) 0.2685(3) 0.35268(16) 0.0437(8) Uani 1 1 d .
H14A H -0.1243 0.2181 0.3405 0.066 Uiso 1 1 calc R
H14B H -0.2001 0.2747 0.3207 0.066 Uiso 1 1 calc R
H14C H -0.1558 0.2462 0.3904 0.066 Uiso 1 1 calc R
C15 C 0.15626(15) 0.4166(2) 0.41878(13) 0.0292(6) Uani 1 1 d .
H15 H 0.1376 0.4521 0.3786 0.035 Uiso 1 1 calc R
C16 C 0.20576(18) 0.4910(3) 0.46610(14) 0.0417(8) Uani 1 1 d .
H16A H 0.1781 0.5505 0.4693 0.062 Uiso 1 1 calc R
H16B H 0.2442 0.5132 0.4537 0.062 Uiso 1 1 calc R
H16C H 0.2266 0.4566 0.5056 0.062 Uiso 1 1 calc R
C17 C 0.19810(18) 0.3227(3) 0.41357(16) 0.0398(7) Uani 1 1 d .
H17A H 0.2182 0.2878 0.4529 0.060 Uiso 1 1 calc R
H17B H 0.2371 0.3439 0.4015 0.060 Uiso 1 1 calc R
H17C H 0.1659 0.2761 0.3830 0.060 Uiso 1 1 calc R
C18 C -0.10438(14) 0.3835(2) 0.15188(12) 0.0224(5) Uani 1 1 d .
C19 C -0.07997(14) 0.4164(2) 0.10708(12) 0.0234(5) Uani 1 1 d .
C20 C -0.10948(16) 0.3712(2) 0.04971(12) 0.0308(6) Uani 1 1 d .
H20 H -0.0928 0.3913 0.0193 0.037 Uiso 1 1 calc R
C21 C -0.16232(17) 0.2982(2) 0.03644(14) 0.0372(7) Uani 1 1 d .
H21 H -0.1816 0.2680 -0.0027 0.045 Uiso 1 1 calc R
C22 C -0.18719(16) 0.2690(2) 0.08002(14) 0.0361(7) Uani 1 1 d .
H22 H -0.2246 0.2199 0.0701 0.043 Uiso 1 1 calc R
C23 C -0.15877(15) 0.3098(2) 0.13844(13) 0.0288(6) Uani 1 1 d .
C24 C -0.19000(16) 0.2758(2) 0.18391(15) 0.0367(7) Uani 1 1 d .
H24 H -0.1607 0.3076 0.2239 0.044 Uiso 1 1 calc R
C25 C -0.26775(19) 0.3124(3) 0.1654(2) 0.0604(11) Uani 1 1 d .
H25A H -0.2693 0.3872 0.1628 0.091 Uiso 1 1 calc R
H25B H -0.2861 0.2899 0.1957 0.091 Uiso 1 1 calc R
H25C H -0.2975 0.2834 0.1257 0.091 Uiso 1 1 calc R
C26 C -0.1855(2) 0.1593(3) 0.19214(18) 0.0491(9) Uani 1 1 d .
H26A H -0.2170 0.1264 0.1544 0.074 Uiso 1 1 calc R
H26B H -0.2006 0.1403 0.2250 0.074 Uiso 1 1 calc R
H26C H -0.1360 0.1369 0.2023 0.074 Uiso 1 1 calc R
C27 C -0.02609(14) 0.5023(2) 0.11675(12) 0.0253(6) Uani 1 1 d .
H27 H -0.0053 0.5195 0.1610 0.030 Uiso 1 1 calc R
C28 C -0.06321(16) 0.5981(2) 0.08182(13) 0.0334(7) Uani 1 1 d .
H28A H -0.0833 0.5834 0.0382 0.050 Uiso 1 1 calc R
H28B H -0.0283 0.6538 0.0903 0.050 Uiso 1 1 calc R
H28C H -0.1019 0.6183 0.0945 0.050 Uiso 1 1 calc R
C29 C 0.03578(16) 0.4717(3) 0.09829(14) 0.0389(7) Uani 1 1 d .
H29A H 0.0581 0.4087 0.1195 0.058 Uiso 1 1 calc R
H29B H 0.0716 0.5265 0.1092 0.058 Uiso 1 1 calc R
H29C H 0.0172 0.4602 0.0544 0.058 Uiso 1 1 calc R
C30 C -0.57286(17) 0.1651(2) 0.34210(14) 0.0368(7) Uani 1 1 d .
H30A H -0.5524 0.2007 0.3795 0.044 Uiso 1 1 calc R
H30B H -0.5961 0.1014 0.3403 0.044 Uiso 1 1 calc R
C31 C -0.56887(14) 0.2049(2) 0.29174(12) 0.0241(5) Uani 1 1 d .
C32 C -0.59907(14) 0.1493(2) 0.23456(12) 0.0247(6) Uani 1 1 d .
H32 H -0.6109 0.0797 0.2373 0.030 Uiso 1 1 calc R
C33 C -0.61218(14) 0.1843(2) 0.17863(12) 0.0241(5) Uani 1 1 d .
C34 C -0.64540(18) 0.1171(2) 0.12382(14) 0.0367(7) Uani 1 1 d .
H34A H -0.6550 0.0494 0.1365 0.055 Uiso 1 1 calc R
H34B H -0.6124 0.1105 0.1030 0.055 Uiso 1 1 calc R
H34C H -0.6905 0.1477 0.0962 0.055 Uiso 1 1 calc R
C35 C -0.64325(15) 0.3357(2) 0.11321(12) 0.0249(6) Uani 1 1 d .
C36 C -0.70879(15) 0.3729(2) 0.11171(13) 0.0294(6) Uani 1 1 d .
C37 C -0.75573(17) 0.4195(3) 0.05860(14) 0.0383(7) Uani 1 1 d .
H37 H -0.8007 0.4442 0.0566 0.046 Uiso 1 1 calc R
C38 C -0.73753(18) 0.4303(3) 0.00908(13) 0.0409(8) Uani 1 1 d .
H38 H -0.7697 0.4631 -0.0265 0.049 Uiso 1 1 calc R
C39 C -0.67298(18) 0.3937(2) 0.01088(13) 0.0358(7) Uani 1 1 d .
H39 H -0.6611 0.4018 -0.0236 0.043 Uiso 1 1 calc R
C40 C -0.62446(16) 0.3448(2) 0.06270(12) 0.0285(6) Uani 1 1 d .
C41 C -0.55448(18) 0.3050(2) 0.06188(14) 0.0352(7) Uani 1 1 d .
H41 H -0.5293 0.2658 0.1002 0.042 Uiso 1 1 calc R
C42 C -0.5685(2) 0.2316(3) 0.00807(15) 0.0538(10) Uani 1 1 d .
H42A H -0.5994 0.1755 0.0104 0.081 Uiso 1 1 calc R
H42B H -0.5229 0.2039 0.0097 0.081 Uiso 1 1 calc R
H42C H -0.5923 0.2688 -0.0301 0.081 Uiso 1 1 calc R
C43 C -0.5057(2) 0.3926(3) 0.05984(19) 0.0519(9) Uani 1 1 d .
H43A H -0.5282 0.4299 0.0215 0.078 Uiso 1 1 calc R
H43B H -0.4594 0.3651 0.0629 0.078 Uiso 1 1 calc R
H43C H -0.4983 0.4392 0.0938 0.078 Uiso 1 1 calc R
C44 C -0.73119(15) 0.3633(2) 0.16535(13) 0.0328(7) Uani 1 1 d .
H44 H -0.6883 0.3403 0.2012 0.039 Uiso 1 1 calc R
C45 C -0.78964(18) 0.2820(3) 0.15319(17) 0.0470(8) Uani 1 1 d .
H45A H -0.8018 0.2752 0.1889 0.070 Uiso 1 1 calc R
H45B H -0.7721 0.2162 0.1448 0.070 Uiso 1 1 calc R
H45C H -0.8324 0.3024 0.1181 0.070 Uiso 1 1 calc R
C46 C -0.75540(16) 0.4657(3) 0.18162(15) 0.0399(7) Uani 1 1 d .
H46A H -0.7165 0.5157 0.1909 0.060 Uiso 1 1 calc R
H46B H -0.7677 0.4570 0.2171 0.060 Uiso 1 1 calc R
H46C H -0.7975 0.4902 0.1473 0.060 Uiso 1 1 calc R
C47 C -0.49719(14) 0.3482(2) 0.34985(11) 0.0221(5) Uani 1 1 d .
C48 C -0.53098(15) 0.4272(2) 0.36866(12) 0.0248(6) Uani 1 1 d .
C49 C -0.49393(16) 0.4723(2) 0.42485(13) 0.0315(6) Uani 1 1 d .
H49 H -0.5158 0.5264 0.4379 0.038 Uiso 1 1 calc R
C50 C -0.42616(17) 0.4403(2) 0.46203(13) 0.0347(7) Uani 1 1 d .
H50 H -0.4016 0.4726 0.5001 0.042 Uiso 1 1 calc R
C51 C -0.39429(16) 0.3616(2) 0.44387(13) 0.0326(7) Uani 1 1 d .
H51 H -0.3477 0.3397 0.4699 0.039 Uiso 1 1 calc R
C52 C -0.42864(14) 0.3131(2) 0.38797(12) 0.0253(6) Uani 1 1 d .
C53 C -0.39166(15) 0.2231(2) 0.37274(14) 0.0337(7) Uani 1 1 d .
H53 H -0.4221 0.1998 0.3307 0.040 Uiso 1 1 calc R
C54 C -0.3840(2) 0.1340(3) 0.41621(16) 0.0511(9) Uani 1 1 d .
H54A H -0.3532 0.1546 0.4576 0.077 Uiso 1 1 calc R
H54B H -0.3625 0.0754 0.4040 0.077 Uiso 1 1 calc R
H54C H -0.4314 0.1149 0.4149 0.077 Uiso 1 1 calc R
C55 C -0.31778(17) 0.2526(3) 0.37399(17) 0.0503(9) Uani 1 1 d .
H55A H -0.3231 0.3087 0.3454 0.075 Uiso 1 1 calc R
H55B H -0.2963 0.1934 0.3623 0.075 Uiso 1 1 calc R
H55C H -0.2867 0.2744 0.4150 0.075 Uiso 1 1 calc R
C56 C -0.60669(15) 0.4625(2) 0.33129(13) 0.0280(6) Uani 1 1 d .
H56 H -0.6206 0.4336 0.2896 0.034 Uiso 1 1 calc R
C57 C -0.65955(17) 0.4205(3) 0.35756(15) 0.0433(8) Uani 1 1 d .
H57A H -0.6585 0.3456 0.3572 0.065 Uiso 1 1 calc R
H57B H -0.7081 0.4444 0.3329 0.065 Uiso 1 1 calc R
H57C H -0.6457 0.4448 0.3993 0.065 Uiso 1 1 calc R
C58 C -0.6121(2) 0.5789(3) 0.32537(17) 0.0468(8) Uani 1 1 d .
H58A H -0.6069 0.6089 0.3644 0.070 Uiso 1 1 calc R
H58B H -0.6589 0.5977 0.2944 0.070 Uiso 1 1 calc R
H58C H -0.5741 0.6047 0.3135 0.070 Uiso 1 1 calc R

loop_
_atom_site_aniso_label
_atom_site_aniso_U_11
_atom_site_aniso_U_22
_atom_site_aniso_U_33
_atom_site_aniso_U_23
_atom_site_aniso_U_13
_atom_site_aniso_U_12
Si1 0.0231(3) 0.0175(3) 0.0202(3) -0.0009(3) 0.0111(3) 0.0003(3)
Si2 0.0200(3) 0.0202(3) 0.0196(3) -0.0015(3) 0.0092(3) -0.0008(3)
Br1 0.02649(15) 0.03474(17) 0.03032(15) 0.00287(12) 0.01614(12) 0.00305(12)
Br2 0.02762(16) 0.04331(19) 0.0488(2) -0.00382(15) 0.02231(14) -0.00050(13)
N1 0.0212(10) 0.0193(11) 0.0216(10) -0.0021(9) 0.0113(9) 0.0006(9)
N2 0.0265(11) 0.0190(11) 0.0211(11) 0.0002(9) 0.0125(9) 0.0003(9)
N3 0.0308(12) 0.0243(12) 0.0267(12) 0.0007(9) 0.0174(10) 0.0070(10)
N4 0.0208(10) 0.0187(10) 0.0189(10) -0.0013(8) 0.0075(8) -0.0013(8)
N5 0.0238(11) 0.0232(11) 0.0196(10) -0.0019(9) 0.0090(9) -0.0012(9)
N6 0.0187(10) 0.0299(12) 0.0182(10) 0.0013(9) 0.0096(9) -0.0045(9)
C1 0.0386(16) 0.0337(16) 0.0314(15) 0.0005(13) 0.0143(13) 0.0108(13)
C2 0.0287(14) 0.0187(13) 0.0286(14) 0.0028(11) 0.0172(11) 0.0023(11)
C3 0.0331(14) 0.0164(13) 0.0312(14) -0.0004(11) 0.0196(12) 0.0016(11)
C4 0.0301(14) 0.0204(13) 0.0271(13) -0.0025(11) 0.0182(12) -0.0036(11)
C5 0.0479(18) 0.0270(15) 0.0325(16) -0.0085(13) 0.0178(14) -0.0014(13)
C6 0.0350(15) 0.0215(13) 0.0222(13) -0.0024(10) 0.0163(11) -0.0012(11)
C7 0.0362(15) 0.0236(14) 0.0226(13) -0.0016(11) 0.0136(12) -0.0023(12)
C8 0.0418(17) 0.0317(16) 0.0236(14) 0.0007(12) 0.0139(13) 0.0001(13)
C9 0.0533(19) 0.0343(16) 0.0254(14) 0.0030(12) 0.0234(14) 0.0040(14)
C10 0.0492(18) 0.0326(16) 0.0340(16) -0.0002(13) 0.0296(15) -0.0015(14)
C11 0.0346(15) 0.0266(14) 0.0283(14) -0.0028(11) 0.0184(12) -0.0006(12)
C12 0.0365(16) 0.0354(16) 0.0362(16) -0.0016(13) 0.0227(13) -0.0010(13)
C13 0.0416(19) 0.053(2) 0.062(2) -0.0072(18) 0.0280(18) 0.0066(17)
C14 0.0430(18) 0.047(2) 0.0488(19) -0.0034(16) 0.0267(16) -0.0100(16)
C15 0.0284(14) 0.0310(15) 0.0266(14) 0.0028(12) 0.0090(12) -0.0035(12)
C16 0.0417(18) 0.0398(18) 0.0326(16) 0.0040(14) 0.0027(14) -0.0105(15)
C17 0.0378(17) 0.0391(18) 0.0492(19) 0.0100(15) 0.0241(15) 0.0040(14)
C18 0.0207(12) 0.0209(13) 0.0244(13) -0.0029(10) 0.0074(10) 0.0024(10)
C19 0.0239(13) 0.0232(13) 0.0207(12) -0.0001(10) 0.0059(10) 0.0049(11)
C20 0.0358(16) 0.0323(16) 0.0214(13) -0.0012(12) 0.0079(12) 0.0051(13)
C21 0.0371(16) 0.0370(17) 0.0268(15) -0.0091(13) 0.0008(13) 0.0012(14)
C22 0.0272(15) 0.0321(16) 0.0412(17) -0.0102(14) 0.0049(13) -0.0051(13)
C23 0.0241(13) 0.0256(14) 0.0354(15) -0.0033(12) 0.0103(12) 0.0009(11)
C24 0.0316(16) 0.0355(17) 0.0480(18) -0.0078(14) 0.0209(14) -0.0114(13)
C25 0.0379(19) 0.061(3) 0.094(3) -0.004(2) 0.039(2) -0.0071(18)
C26 0.057(2) 0.0371(19) 0.057(2) -0.0060(16) 0.0261(18) -0.0199(17)
C27 0.0233(13) 0.0329(15) 0.0203(12) 0.0034(11) 0.0093(10) 0.0016(11)
C28 0.0360(16) 0.0302(16) 0.0307(15) 0.0059(12) 0.0094(13) -0.0021(13)
C29 0.0314(16) 0.058(2) 0.0317(16) 0.0028(15) 0.0174(13) 0.0033(15)
C30 0.0467(18) 0.0337(16) 0.0284(15) 0.0005(13) 0.0130(14) -0.0137(14)
C31 0.0234(13) 0.0218(13) 0.0260(13) 0.0008(11) 0.0083(11) -0.0011(11)
C32 0.0264(13) 0.0171(13) 0.0307(14) -0.0015(11) 0.0113(11) -0.0035(10)
C33 0.0237(13) 0.0216(13) 0.0280(14) -0.0051(11) 0.0111(11) -0.0014(11)
C34 0.0477(18) 0.0309(16) 0.0323(16) -0.0118(13) 0.0164(14) -0.0104(14)
C35 0.0286(14) 0.0236(14) 0.0193(12) -0.0043(11) 0.0057(11) -0.0019(11)
C36 0.0263(14) 0.0322(15) 0.0245(14) -0.0050(12) 0.0044(11) -0.0019(12)
C37 0.0287(15) 0.0441(19) 0.0316(16) -0.0038(14) 0.0004(13) 0.0042(14)
C38 0.0446(18) 0.0409(18) 0.0227(15) -0.0014(13) -0.0027(13) 0.0014(15)
C39 0.0508(19) 0.0321(16) 0.0205(14) -0.0026(12) 0.0094(13) -0.0032(14)
C40 0.0373(16) 0.0241(14) 0.0240(13) -0.0044(11) 0.0118(12) -0.0025(12)
C41 0.0520(19) 0.0324(16) 0.0294(15) 0.0015(13) 0.0247(14) 0.0068(14)
C42 0.093(3) 0.046(2) 0.0354(18) -0.0005(16) 0.039(2) 0.016(2)
C43 0.054(2) 0.052(2) 0.064(2) 0.0110(19) 0.0370(19) 0.0028(18)
C44 0.0229(14) 0.0440(18) 0.0307(15) -0.0053(13) 0.0096(12) 0.0021(13)
C45 0.0374(18) 0.053(2) 0.057(2) -0.0113(18) 0.0260(16) -0.0088(16)
C46 0.0274(15) 0.048(2) 0.0424(18) -0.0075(15) 0.0115(13) 0.0054(14)
C47 0.0253(13) 0.0218(13) 0.0193(12) 0.0005(10) 0.0088(10) -0.0039(11)
C48 0.0294(14) 0.0258(14) 0.0225(13) -0.0003(11) 0.0137(11) -0.0037(11)
C49 0.0403(16) 0.0325(16) 0.0268(14) -0.0074(12) 0.0186(13) -0.0064(13)
C50 0.0414(17) 0.0382(17) 0.0216(14) -0.0055(12) 0.0092(12) -0.0122(14)
C51 0.0312(15) 0.0347(16) 0.0250(14) 0.0019(12) 0.0035(12) -0.0058(13)
C52 0.0264(13) 0.0245(14) 0.0232(13) 0.0016(11) 0.0076(11) -0.0041(11)
C53 0.0271(15) 0.0314(16) 0.0324(15) -0.0015(13) 0.0005(12) 0.0053(12)
C54 0.058(2) 0.0348(18) 0.0433(19) 0.0051(15) 0.0007(17) 0.0102(16)
C55 0.0242(16) 0.061(2) 0.055(2) -0.0083(18) 0.0040(15) 0.0094(16)
C56 0.0286(14) 0.0323(15) 0.0271(14) -0.0036(12) 0.0153(12) 0.0018(12)
C57 0.0303(16) 0.069(2) 0.0358(17) 0.0001(16) 0.0190(14) -0.0015(16)
C58 0.048(2) 0.0319(18) 0.055(2) -0.0066(16) 0.0140(17) 0.0115(15)

loop_
_atom_type_symbol
_atom_type_description
_atom_type_scat_dispersion_real
_atom_type_scat_dispersion_imag
_atom_type_scat_source
C C 0.0181 0.0091 'International Tables Vol C Tables 4.2.6.8 and 6.1.1.4'
H H 0.0000 0.0000 'International Tables Vol C Tables 4.2.6.8 and 6.1.1.4'
N N 0.0311 0.0180 'International Tables Vol C Tables 4.2.6.8 and 6.1.1.4'
Si Si 0.2541 0.3302 'International Tables Vol C Tables 4.2.6.8 and 6.1.1.4'
Br Br -0.6763 1.2805 'International Tables Vol C Tables 4.2.6.8 and 6.1.1.4'

loop_
_geom_angle_atom_site_label_1
_geom_angle_atom_site_label_2
_geom_angle_atom_site_label_3
_geom_angle
N3 Si1 N2 112.23(11)
N3 Si1 N1 115.34(11)
N2 Si1 N1 105.24(11)
N3 Si1 Br1 103.41(8)
N2 Si1 Br1 110.78(8)
N1 Si1 Br1 109.93(8)
N5 Si2 N4 104.75(11)
N5 Si2 N6 112.58(11)
N4 Si2 N6 115.45(11)
N5 Si2 Br2 111.29(8)
N4 Si2 Br2 110.51(8)
N6 Si2 Br2 102.44(8)
C2 N1 C18 115.8(2)
C2 N1 Si1 122.98(18)
C18 N1 Si1 121.19(17)
C4 N2 C6 116.5(2)
C4 N2 Si1 119.47(17)
C6 N2 Si1 122.37(17)
C31 N4 C47 116.9(2)
C31 N4 Si2 122.66(17)
C47 N4 Si2 120.28(17)
C33 N5 C35 117.2(2)
C33 N5 Si2 119.46(18)
C35 N5 Si2 121.75(18)
C1 C2 N1 122.9(3)
C1 C2 C3 120.3(3)
N1 C2 C3 116.8(2)
C4 C3 C2 128.0(2)
C3 C4 N2 121.8(2)
C3 C4 C5 121.7(3)
N2 C4 C5 116.6(2)
C7 C6 C11 121.2(2)
C7 C6 N2 120.7(2)
C11 C6 N2 118.1(2)
C8 C7 C6 118.0(3)
C8 C7 C15 118.9(3)
C6 C7 C15 123.1(2)
C9 C8 C7 121.5(3)
C8 C9 C10 119.9(3)
C9 C10 C11 121.2(3)
C10 C11 C6 118.2(3)
C10 C11 C12 119.1(3)
C6 C11 C12 122.6(3)
C11 C12 C14 111.5(3)
C11 C12 C13 111.5(3)
C14 C12 C13 110.7(3)
C7 C15 C17 110.3(2)
C7 C15 C16 112.1(2)
C17 C15 C16 110.3(3)
C23 C18 C19 120.7(2)
C23 C18 N1 119.7(2)
C19 C18 N1 119.5(2)
C20 C19 C18 118.4(3)
C20 C19 C27 118.0(2)
C18 C19 C27 123.5(2)
C21 C20 C19 121.1(3)
C22 C21 C20 119.9(3)
C21 C22 C23 121.5(3)
C22 C23 C18 118.3(3)
C22 C23 C24 118.7(3)
C18 C23 C24 123.0(3)
C23 C24 C26 111.2(3)
C23 C24 C25 111.5(3)
C26 C24 C25 110.5(3)
C19 C27 C28 110.6(2)
C19 C27 C29 112.4(2)
C28 C27 C29 109.8(2)
C30 C31 N4 122.7(3)
C30 C31 C32 119.9(3)
N4 C31 C32 117.4(2)
C33 C32 C31 127.9(3)
C32 C33 N5 121.9(2)
C32 C33 C34 121.3(3)
N5 C33 C34 116.8(2)
C36 C35 C40 121.3(3)
C36 C35 N5 118.2(2)
C40 C35 N5 120.5(2)
C37 C36 C35 118.5(3)
C37 C36 C44 118.8(3)
C35 C36 C44 122.6(3)
C38 C37 C36 120.8(3)
C39 C38 C37 120.4(3)
C38 C39 C40 121.1(3)
C39 C40 C35 117.9(3)
C39 C40 C41 118.8(3)
C35 C40 C41 123.3(3)
C40 C41 C43 111.2(3)
C40 C41 C42 110.8(3)
C43 C41 C42 110.7(3)
C36 C44 C46 111.8(3)
C36 C44 C45 111.0(3)
C46 C44 C45 110.9(3)
C48 C47 C52 120.8(2)
C48 C47 N4 119.3(2)
C52 C47 N4 119.8(2)
C49 C48 C47 118.3(3)
C49 C48 C56 118.9(3)
C47 C48 C56 122.8(2)
C50 C49 C48 121.5(3)
C51 C50 C49 119.8(3)
C50 C51 C52 121.6(3)
C51 C52 C47 118.0(3)
C51 C52 C53 118.4(3)
C47 C52 C53 123.6(2)
C52 C53 C54 111.0(3)
C52 C53 C55 111.7(3)
C54 C53 C55 109.8(3)
C48 C56 C58 112.2(3)
C48 C56 C57 110.8(2)
C58 C56 C57 110.9(3)

loop_
_geom_bond_atom_site_label_1
_geom_bond_atom_site_label_2
_geom_bond_distance
Si1 N3 1.707(2)
Si1 N2 1.712(2)
Si1 N1 1.717(2)
Si1 Br1 2.2355(7)
Si2 N5 1.716(2)
Si2 N4 1.724(2)
Si2 N6 1.725(2)
Si2 Br2 2.2267(7)
N1 C2 1.428(3)
N1 C18 1.449(3)
N2 C4 1.421(3)
N2 C6 1.450(3)
N4 C31 1.421(3)
N4 C47 1.450(3)
N5 C33 1.417(3)
N5 C35 1.453(3)
C1 C2 1.341(4)
C2 C3 1.460(4)
C3 C4 1.338(4)
C4 C5 1.497(4)
C6 C7 1.405(4)
C6 C11 1.409(4)
C7 C8 1.399(4)
C7 C15 1.517(4)
C8 C9 1.378(4)
C9 C10 1.379(5)
C10 C11 1.398(4)
C11 C12 1.519(4)
C12 C14 1.528(4)
C12 C13 1.537(4)
C15 C17 1.524(4)
C15 C16 1.533(4)
C18 C23 1.404(4)
C18 C19 1.411(4)
C19 C20 1.397(4)
C19 C27 1.520(4)
C20 C21 1.376(4)
C21 C22 1.377(5)
C22 C23 1.394(4)
C23 C24 1.522(4)
C24 C26 1.535(5)
C24 C25 1.536(5)
C27 C28 1.531(4)
C27 C29 1.535(4)
C30 C31 1.343(4)
C31 C32 1.457(4)
C32 C33 1.340(4)
C33 C34 1.503(4)
C35 C36 1.400(4)
C35 C40 1.406(4)
C36 C37 1.397(4)
C36 C44 1.524(4)
C37 C38 1.378(5)
C38 C39 1.376(5)
C39 C40 1.402(4)
C40 C41 1.517(4)
C41 C43 1.526(5)
C41 C42 1.541(4)
C44 C46 1.529(4)
C44 C45 1.533(4)
C47 C48 1.406(4)
C47 C52 1.409(4)
C48 C49 1.390(4)
C48 C56 1.515(4)
C49 C50 1.378(4)
C50 C51 1.372(5)
C51 C52 1.397(4)
C52 C53 1.513(4)
C53 C54 1.530(5)
C53 C55 1.533(5)
C56 C58 1.529(4)
C56 C57 1.538(4)
